data_2202056
loop_
_publ_author_name
'Novoa de Armas, H\'ector'
'Peeters, Oswald M.'
'Blaton, Norbert M.'
'De Ranter, Camiel J.'
'Su\'arez Navarro, Margarita'
'Verdecia Reyes, Yamila'
'Ochoa Rodr\'iguez, Estael'
'Salfr\'an, Esperanza'

_publ_section_title
;Ethyl
 5-ethoxymethylene-2-methyl-6-oxo-4-phenyl-1,4,5,6-tetrahydropyridine-3-carboxylate
;
_journal_issue 2
_journal_name_full 'Acta Crystallographica Section E'
_journal_page_first o230
_journal_page_last o231
_journal_paper_doi 10.1107/S1600536803001624
_journal_volume 59
_journal_year 2003
_chemical_formula_iupac 'C18 H21 N1 O4'
_chemical_formula_moiety 'C18 H21 N O4'
_chemical_formula_sum 'C18 H21 N O4'
_chemical_formula_weight 315.36
_chemical_name_systematic
;
Ethyl
5-ethoxymethylene-2-methyl-6-oxo-4-phenyl-1,4,5,6-tetrahydropyridine-3-
carboxylate
;
_space_group_IT_number 15
_symmetry_cell_setting monoclinic
_symmetry_space_group_name_Hall '-C 2yc'
_symmetry_space_group_name_H-M 'C 1 2/c 1'
_cell_angle_alpha 90.00000
_cell_angle_beta 114.921(4)
_cell_angle_gamma 90.00000
_cell_formula_units_Z 8
_cell_length_a 22.6520(10)
_cell_length_b 10.5508(3)
_cell_length_c 15.7162(7)
_cell_measurement_reflns_used 40
_cell_measurement_temperature 293
_cell_measurement_theta_max 27.86
_cell_measurement_theta_min 10.80
_cell_volume 3406.4(3)
_computing_cell_refinement XSCANS
_computing_data_collection 'XSCANS (Siemens, 1996)'
_computing_data_reduction XSCANS
_computing_molecular_graphics 'DIAMOND (Bergerhoff, 1996)'
_computing_publication_material 'PLATON (Spek, 1990), PARST (Nardelli, 1995) and PARSTCIF (Nardelli, 1991)'
_computing_structure_refinement 'SHELXL97 (Sheldrick, 1997)'
_computing_structure_solution 'SIR92 (Altomare et al., 1994)'
_diffrn_measurement_device_type 'Siemens P4 four-circle'
_diffrn_measurement_method \w/2\q
_diffrn_radiation_type 'Cu K\a'
_diffrn_radiation_wavelength 1.54184
_diffrn_reflns_av_R_equivalents .0296
_diffrn_reflns_limit_h_max 27
_diffrn_reflns_limit_h_min -1
_diffrn_reflns_limit_k_max 12
_diffrn_reflns_limit_k_min -1
_diffrn_reflns_limit_l_max 17
_diffrn_reflns_limit_l_min -19
_diffrn_reflns_number 7611
_diffrn_reflns_theta_max 69.11
_diffrn_standards_decay_% .0
_diffrn_standards_interval_count 100
_diffrn_standards_number 3
_exptl_absorpt_coefficient_mu .710
_exptl_absorpt_correction_T_max .753
_exptl_absorpt_correction_T_min .565
_exptl_absorpt_correction_type '\y scan'
_exptl_absorpt_process_details '(North et al., 1968)'
_exptl_crystal_colour colourless
_exptl_crystal_density_diffrn 1.230
_exptl_crystal_density_method 'not measured'
_exptl_crystal_description prism
_exptl_crystal_F_000 1344
_exptl_crystal_size_max .60
_exptl_crystal_size_mid .40
_exptl_crystal_size_min .40
_refine_diff_density_max .62
_refine_diff_density_min -.39
_refine_ls_extinction_coef .0018(3)
_refine_ls_extinction_expression
;
Fc^*^=kFc[1+0.001xFc^2^\l^3^/sin((2\q)]^-1/4^
;
_refine_ls_extinction_method SHELXL97
_refine_ls_goodness_of_fit_all .983
_refine_ls_goodness_of_fit_ref .983
_refine_ls_hydrogen_treatment constr
_refine_ls_matrix_type full
_refine_ls_number_parameters 212
_refine_ls_number_reflns 2962
_refine_ls_R_factor_all .0706
_refine_ls_R_factor_gt .0667
_refine_ls_shift/su_max .110
_refine_ls_structure_factor_coef Fsqd
_refine_ls_weighting_details 'w = 1/[\s^2^(Fo^2^)+(0.1525P)^2^+3.0912P] where P = (Fo^2^+2Fc^2^)/3'
_refine_ls_weighting_scheme calc'
_refine_ls_wR_factor_all .2193
_refine_ls_wR_factor_ref .2193
_reflns_number_gt 2690
_reflns_number_total 2962
_reflns_threshold_expression F^2^>2\s(F^2^)
_cod_data_source_file na6197.cif
_cod_data_source_block I
_cod_depositor_comments
;
The following automatic conversions were performed:
'_symmetry_cell_setting' value 'Monoclinic' changed to 'monoclinic'
according to '/home/saulius/struct/CIF-dictionaries/cif_core.dic'
dictionary named 'cif_core.dic' version 2.4.1 from 2010-06-29.

Automatic conversion script
Id: cif_fix_enum 1527 2010-12-29 10:47:43Z saulius 

The following automatic conversions were performed:

'_symmetry_cell_setting' value 'Monoclinic' changed to 'monoclinic'
according to /home/saulius/struct/CIF-dictionaries/cif_core.dic
dictionary named 'cif_core.dic' version 2.4.1 from 2010-06-29.

Automatic conversion script
Id: cif_fix_values 1715 2011-07-08 13:25:40Z adriana 
;
_cod_original_sg_symbol_H-M 'C 2/c'
_cod_original_formula_sum 'C18 H21 N1 O4'
_cod_database_code 2202056
_cod_database_fobs_code 2202056

loop_
_symmetry_equiv_pos_as_xyz
x,y,z
-x,y,1/2-z
-x,-y,-z
x,-y,1/2+z
1/2+x,1/2+y,z
1/2-x,1/2+y,1/2-z
1/2-x,1/2-y,-z
1/2+x,1/2-y,1/2+z

loop_
_atom_site_label
_atom_site_fract_x
_atom_site_fract_y
_atom_site_fract_z
_atom_site_U_iso_or_equiv
_atom_site_adp_type
_atom_site_calc_flag
_atom_site_refinement_flags
_atom_site_type_symbol
N1 0.04183(9) 0.4236(2) 0.11740(10) 0.0497(7) aniso . . N
C2 0.00800(10) 0.3230(2) 0.0642(2) 0.0458(8) aniso . . C
O21 -0.02680(9) 0.3385(2) -0.02010(10) 0.0600(7) aniso . . O
C3 0.01580(10) 0.2040(2) 0.11450(10) 0.0418(7) aniso . . C
C31 -0.02890(10) 0.1150(2) 0.0729(2) 0.0468(8) aniso . . C
O32 -0.02744(8) 0.0026(2) 0.11370(10) 0.0567(7) aniso . . O
C33 -0.0839(2) -0.0762(3) 0.0651(2) 0.0790(10) aniso . . C
C34 -0.0779(3) -0.1899(4) 0.1154(3) 0.120(3) aniso . . C
C4 0.07280(10) 0.1869(2) 0.20980(10) 0.0406(8) aniso . . C
C1' 0.12890(10) 0.1215(2) 0.19700(10) 0.0426(8) aniso . . C
C2' 0.13090(10) -0.0103(2) 0.1940(2) 0.0574(9) aniso . . C
C3' 0.1789(2) -0.0711(3) 0.1768(2) 0.0720(10) aniso . . C
C4' 0.22530(10) -0.0025(3) 0.1627(2) 0.0750(10) aniso . . C
C5' 0.22430(10) 0.1273(3) 0.1663(2) 0.0700(10) aniso . . C
C6' 0.17630(10) 0.1893(2) 0.1833(2) 0.0550(10) aniso . . C
C5 0.09230(10) 0.3116(2) 0.26190(10) 0.0410(8) aniso . . C
C51 0.13120(10) 0.2965(2) 0.3636(2) 0.0447(8) aniso . . C
O52 0.15067(9) 0.1948(2) 0.39910(10) 0.0612(7) aniso . . O
O53 0.14382(9) 0.4028(2) 0.41410(10) 0.0619(7) aniso . . O
C54 0.1836(2) 0.3895(3) 0.5142(2) 0.0730(10) aniso . . C
C55 0.1992(3) 0.5173(4) 0.5544(2) 0.127(2) aniso . . C
C6 0.07680(10) 0.4228(2) 0.2147(2) 0.0443(8) aniso . . C
C61 0.09320(10) 0.5550(2) 0.2530(2) 0.0640(10) aniso . . C
H1 0.0415 0.493 0.0885 0.06 iso calc R H
H31 -0.062 0.1312 0.014 0.056 iso calc R H
H33A -0.1229 -0.0314 0.0591 0.095 iso calc R H
H33B -0.0878 -0.0953 0.0026 0.095 iso calc R H
H34A -0.0355 -0.2257 0.1318 0.18 iso calc R H
H34B -0.1106 -0.2489 0.0772 0.18 iso calc R H
H34C -0.0835 -0.1725 0.1715 0.18 iso calc R H
H4 0.0586 0.1302 0.2469 0.049 iso calc R H
H2' 0.0997 -0.0579 0.2037 0.069 iso calc R H
H3' 0.1797 -0.1592 0.1748 0.086 iso calc R H
H4' 0.2573 -0.0436 0.1506 0.09 iso calc R H
H5' 0.256 0.1741 0.1574 0.084 iso calc R H
H6' 0.1761 0.2774 0.1855 0.066 iso calc R H
H54A 0.2232 0.3437 0.5251 0.088 iso calc R H
H54B 0.16 0.3429 0.5432 0.088 iso calc R H
H55A 0.2308 0.5117 0.6184 0.153 iso calc R H
H55B 0.1604 0.5569 0.552 0.153 iso calc R H
H55C 0.2166 0.5667 0.519 0.153 iso calc R H
H61A 0.1005 0.6075 0.2084 0.095 iso calc R H
H61B 0.1318 0.5532 0.3108 0.095 iso calc R H
H61C 0.0578 0.5888 0.2641 0.095 iso calc R H

loop_
_atom_site_aniso_label
_atom_site_aniso_U_11
_atom_site_aniso_U_22
_atom_site_aniso_U_33
_atom_site_aniso_U_12
_atom_site_aniso_U_13
_atom_site_aniso_U_23
N1 0.0500(10) 0.0430(10) 0.0420(10) -0.0014(8) 0.0049(8) 0.0041(7)
C2 0.0390(10) 0.0490(10) 0.0380(10) 0.0027(9) 0.0062(9) 0.0015(9)
O21 0.0620(10) 0.0553(9) 0.0401(8) -0.0021(8) -0.0010(7) 0.0049(7)
C3 0.0330(10) 0.0450(10) 0.0390(10) 0.0009(9) 0.0070(8) 0.0009(8)
C31 0.0410(10) 0.0500(10) 0.0390(10) -0.0010(10) 0.0064(9) 0.0021(9)
O32 0.0510(10) 0.0540(10) 0.0475(9) -0.0142(8) 0.0034(7) -0.0008(7)
C33 0.083(2) 0.071(2) 0.063(2) -0.036(2) 0.0090(10) -0.0040(10)
C34 0.167(5) 0.087(3) 0.091(3) -0.054(3) 0.038(3) 0.002(2)
C4 0.0340(10) 0.0430(10) 0.0360(10) -0.0022(8) 0.0069(8) 0.0017(8)
C1' 0.0360(10) 0.0450(10) 0.0350(10) 0.0058(9) 0.0032(8) 0.0019(8)
C2' 0.055(2) 0.0460(10) 0.0580(10) 0.0060(10) 0.0110(10) 0.0020(10)
C3' 0.070(2) 0.057(2) 0.068(2) 0.0240(10) 0.0090(10) -0.0050(10)
C4' 0.054(2) 0.089(2) 0.072(2) 0.026(2) 0.0160(10) -0.011(2)
C5' 0.047(2) 0.085(2) 0.077(2) 0.0050(10) 0.0250(10) -0.005(2)
C6' 0.0430(10) 0.0550(10) 0.0620(10) 0.0010(10) 0.0180(10) -0.0030(10)
C5 0.0310(10) 0.0470(10) 0.0380(10) 0.0014(8) 0.0085(9) -0.0016(8)
C51 0.0330(10) 0.0540(10) 0.0400(10) 0.0000(9) 0.0085(9) -0.0013(9)
O52 0.0590(10) 0.0580(10) 0.0456(9) 0.0050(8) 0.0023(8) 0.0063(7)
O53 0.0680(10) 0.0610(10) 0.0378(8) 0.0027(9) 0.0044(7) -0.0066(7)
C54 0.077(2) 0.079(2) 0.0380(10) 0.004(2) 0.0000(10) -0.0050(10)
C55 0.171(4) 0.102(3) 0.054(2) 0.007(3) -0.006(2) -0.025(2)
C6 0.0340(10) 0.0460(10) 0.0430(10) 0.0018(9) 0.0065(9) -0.0029(8)
C61 0.061(2) 0.0450(10) 0.0580(10) 0.0070(10) 0.0000(10) -0.0060(10)

loop_
_atom_type_symbol
_atom_type_scat_dispersion_real
_atom_type_scat_dispersion_imag
_atom_type_scat_source
C .0181 .0091
;
International Tables for Crystallography (Vol. C)
;
H .0000 .0000
;
International Tables for Crystallography (Vol. C)
;
N .0311 .0180
;
International Tables for Crystallography (Vol. C)
;
O .0492 .0322
;
International Tables for Crystallography (Vol. C)
;

loop_
_geom_angle_atom_site_label_1
_geom_angle_atom_site_label_2
_geom_angle_atom_site_label_3
_geom_angle
_geom_angle_publ_flag
C31 O32 C33 114.7(2) yes
C51 O53 C54 116.3(2) yes
C2 N1 C6 125.4(2) yes
C6 N1 H1 117 no
C2 N1 H1 117 no
C4 C1' C6' 122.0(2) no
C2' C1' C6' 118.3(2) no
C2' C1' C4 119.6(2) no
O21 C2 N1 119.6(2) yes
O21 C2 C3 125.0(2) yes
N1 C2 C3 115.4(2) yes
C1' C2' C3' 120.6(3) no
C4 C3 C31 123.6(2) no
C2 C3 C4 119.7(2) no
C2 C3 C31 116.7(2) no
C2' C3' C4' 120.5(3) no
C3 C4 C5 111.2(2) no
C1' C4 C3 109.3(2) no
C1' C4 C5 113.2(2) no
C3' C4' C5' 119.6(3) no
C6 C5 C51 126.0(2) no
C4 C5 C51 113.4(2) no
C4 C5 C6 120.5(2) no
C4' C5' C6' 120.5(3) no
C5 C6 C61 128.5(2) no
N1 C6 C5 120.2(2) yes
N1 C6 C61 111.3(2) yes
C1' C6' C5' 120.6(2) no
O32 C31 C3 121.9(2) yes
O32 C33 C34 109.8(3) yes
O52 C51 O53 122.0(2) yes
O52 C51 C5 122.3(2) yes
O53 C51 C5 115.8(2) yes
O53 C54 C55 107.7(2) yes
C1' C2' H2' 120 no
C3' C2' H2' 120 no
C2' C3' H3' 120 no
C4' C3' H3' 120 no
C1' C4 H4 108 no
C3 C4 H4 108 no
C5 C4 H4 108 no
C3' C4' H4' 120 no
C5' C4' H4' 120 no
C4' C5' H5' 120 no
C6' C5' H5' 120 no
C1' C6' H6' 120 no
C5' C6' H6' 120 no
O32 C31 H31 119 no
C3 C31 H31 119 no
O32 C33 H33A 110 no
O32 C33 H33B 110 no
C34 C33 H33A 110 no
C34 C33 H33B 110 no
H33A C33 H33B 108 no
C33 C34 H34A 110 no
C33 C34 H34B 110 no
C33 C34 H34C 110 no
H34A C34 H34B 110 no
H34A C34 H34C 110 no
H34B C34 H34C 109 no
O53 C54 H54A 110 no
O53 C54 H54B 110 no
C55 C54 H54A 110 no
C55 C54 H54B 110 no
H54A C54 H54B 108 no
C54 C55 H55A 110 no
C54 C55 H55B 109 no
C54 C55 H55C 109 no
H55A C55 H55B 110 no
H55A C55 H55C 110 no
H55B C55 H55C 110 no
C6 C61 H61A 110 no
C6 C61 H61B 110 no
C6 C61 H61C 110 no
H61A C61 H61B 110 no
H61A C61 H61C 110 no
H61B C61 H61C 110 no

loop_
_geom_bond_atom_site_label_1
_geom_bond_atom_site_label_2
_geom_bond_site_symmetry_1
_geom_bond_site_symmetry_2
_geom_bond_distance
_geom_bond_publ_flag
O21 C2 . . 1.234(3) yes
O32 C31 . . 1.342(3) yes
O32 C33 . . 1.445(4) yes
O52 C51 . . 1.204(3) yes
O53 C51 . . 1.333(3) yes
O53 C54 . . 1.453(3) yes
N1 C2 . . 1.368(3) yes
N1 C6 . . 1.394(3) yes
N1 H1 . . 0.86 no
C1' C2' . . 1.393(3) no
C1' C6' . . 1.380(4) no
C1' C4 . . 1.531(3) no
C2 C3 . . 1.454(3) no
C2' C3' . . 1.385(5) no
C3 C4 . . 1.522(3) no
C3 C31 . . 1.332(3) no
C3' C4' . . 1.369(5) no
C4 C5 . . 1.514(3) no
C4' C5' . . 1.371(4) no
C5 C51 . . 1.473(3) no
C5 C6 . . 1.353(3) no
C5' C6' . . 1.388(4) no
C6 C61 . . 1.502(3) no
C33 C34 . . 1.411(5) no
C54 C55 . . 1.468(5) no
C2' H2' . . 0.93 no
C3' H3' . . 0.93 no
C4 H4 . . 0.98 no
C4' H4' . . 0.93 no
C5' H5' . . 0.93 no
C6' H6' . . 0.93 no
C31 H31 . . 0.93 no
C33 H33A . . 0.97 no
C33 H33B . . 0.97 no
C34 H34A . . 0.96 no
C34 H34B . . 0.96 no
C34 H34C . . 0.96 no
C54 H54A . . 0.97 no
C54 H54B . . 0.97 no
C55 H55A . . 0.96 no
C55 H55B . . 0.96 no
C55 H55C . . 0.96 no
C61 H61A . . 0.96 no
C61 H61B . . 0.96 no
C61 H61C . . 0.96 no

loop_
_geom_hbond_atom_site_label_D
_geom_hbond_atom_site_label_H
_geom_hbond_atom_site_label_A
_geom_hbond_site_symmetry_A
_geom_hbond_distance_DH
_geom_hbond_distance_HA
_geom_hbond_distance_DA
_geom_hbond_angle_DHA
_geom_hbond_publ_flag
N1 H1 O21 3_565 0.86 2.03 2.885(3) 171 yes
C31 H31 O21 . 0.93 2.46 2.785(3) 100 yes
C61 H61B O53 . 0.96 2.20 2.803(3) 119 yes
